data_7232239
loop_
_publ_author_name
'Zhang, Hang'
'Wang, Jia-Chen'
'Jiang, Wei'
'Zhao, Si-Si'

_publ_section_title
;
 Three resorcin[4]arene-based lanthanide-coordination polymers with
 multifunctional photoluminescence sensing properties
;
_journal_issue 7
_journal_name_full 'RSC Advances'
_journal_page_first 3647
_journal_paper_doi 10.1039/C8RA09777A
_journal_volume 9
_journal_year 2019
_chemical_formula_moiety 'C66 H94 Gd2 N O33'
_chemical_formula_sum 'C66 H94 Gd2 N O33'
_chemical_formula_weight 1743.92
_chemical_name_common Resorcin[4]arene-Gd
_chemical_name_systematic 3
_chemical_properties_physical Light-sensitive
_space_group_IT_number 2
_symmetry_cell_setting triclinic
_symmetry_space_group_name_Hall '-P 1'
_symmetry_space_group_name_H-M 'P -1'
_atom_sites_solution_hydrogens geom
_atom_sites_solution_primary direct
_atom_sites_solution_secondary difmap
_audit_creation_method SHELXL-97
_audit_update_record
;
2017-10-22 deposited with the CCDC.
2019-01-28 downloaded from the CCDC.
;
_cell_angle_alpha 97.762(5)
_cell_angle_beta 92.518(5)
_cell_angle_gamma 98.243(5)
_cell_formula_units_Z 2
_cell_length_a 11.573(5)
_cell_length_b 14.796(5)
_cell_length_c 22.058(5)
_cell_measurement_reflns_used 2768
_cell_measurement_temperature 293(2)
_cell_measurement_theta_max 29.2386
_cell_measurement_theta_min 2.8605
_cell_volume 3696(2)
_computing_cell_refinement CrysAlis
_computing_data_collection 'CrysAlis (Oxford Diffraction, 2006)'
_computing_data_reduction CrysAlis
_computing_structure_refinement 'SHELXL-97 (Sheldrick, 2008)'
_computing_structure_solution 'SHELXS-97 (Sheldrick, 1997)'
_diffrn_ambient_temperature 293(2)
_diffrn_detector_area_resol_mean 10.0
_diffrn_measured_fraction_theta_full 0.973
_diffrn_measured_fraction_theta_max 0.823
_diffrn_measurement_device_type 'Oxford Diffraction Gemini R Ultra'
_diffrn_measurement_method '\w scan'
_diffrn_radiation_monochromator graphite
_diffrn_radiation_source 'fine-focus sealed tube'
_diffrn_radiation_type MoK\a
_diffrn_radiation_wavelength 0.71069
_diffrn_reflns_av_R_equivalents 0.1271
_diffrn_reflns_av_sigmaI/netI 0.3411
_diffrn_reflns_limit_h_max 14
_diffrn_reflns_limit_h_min -14
_diffrn_reflns_limit_k_max 15
_diffrn_reflns_limit_k_min -20
_diffrn_reflns_limit_l_max 26
_diffrn_reflns_limit_l_min -29
_diffrn_reflns_number 26325
_diffrn_reflns_theta_full 25.00
_diffrn_reflns_theta_max 29.30
_diffrn_reflns_theta_min 2.87
_exptl_absorpt_coefficient_mu 1.867
_exptl_absorpt_correction_T_max 1.00000
_exptl_absorpt_correction_T_min 0.91088
_exptl_absorpt_correction_type multi-scan
_exptl_absorpt_process_details
;
CrysAlis (Oxford Diffraction, 2006) 
;
_exptl_crystal_colour colourless
_exptl_crystal_density_diffrn 1.567
_exptl_crystal_density_method 'not measured'
_exptl_crystal_description block
_exptl_crystal_F_000 1778
_exptl_crystal_preparation Luminescent
_exptl_crystal_size_max 0.20
_exptl_crystal_size_mid 0.10
_exptl_crystal_size_min 0.10
_refine_diff_density_max 3.167
_refine_diff_density_min -1.656
_refine_diff_density_rms 0.238
_refine_ls_extinction_method none
_refine_ls_goodness_of_fit_ref 1.073
_refine_ls_hydrogen_treatment mixed
_refine_ls_matrix_type full
_refine_ls_number_parameters 919
_refine_ls_number_reflns 16646
_refine_ls_number_restraints 470
_refine_ls_restrained_S_all 1.060
_refine_ls_R_factor_all 0.2834
_refine_ls_R_factor_gt 0.1594
_refine_ls_shift/su_max 0.001
_refine_ls_shift/su_mean 0.000
_refine_ls_structure_factor_coef Fsqd
_refine_ls_weighting_details 'calc w=1/[\s^2^(Fo^2^)+(0.0001P)^2^+115.6673P] where P=(Fo^2^+2Fc^2^)/3'
_refine_ls_weighting_scheme calc
_refine_ls_wR_factor_gt 0.2768
_refine_ls_wR_factor_ref 0.3434
_reflns_number_gt 6488
_reflns_number_total 16646
_reflns_threshold_expression >2\s(I)
_cod_data_source_file c8ra09777a2.cif
_cod_data_source_block Compound-3
_cod_database_code 7232239

loop_
_symmetry_equiv_pos_as_xyz
'x, y, z'
'-x, -y, -z'

loop_
_atom_site_label
_atom_site_type_symbol
_atom_site_fract_x
_atom_site_fract_y
_atom_site_fract_z
_atom_site_U_iso_or_equiv
_atom_site_adp_type
_atom_site_occupancy
_atom_site_symmetry_multiplicity
_atom_site_calc_flag
_atom_site_refinement_flags
Gd1 Gd -0.19771(8) 0.34153(7) 0.52577(6) 0.0269(3) Uani 1 1 d .
Gd2 Gd 0.27193(9) 0.26641(7) 0.63614(6) 0.0312(3) Uani 1 1 d .
C1 C -0.100(2) 0.4058(15) 0.7533(11) 0.040(6) Uani 1 1 d U
H1 H -0.0555 0.3592 0.7426 0.047 Uiso 1 1 calc R
C2 C -0.0449(19) 0.4964(14) 0.7697(11) 0.034(5) Uani 1 1 d U
C3 C -0.1097(19) 0.5659(14) 0.7857(11) 0.032(5) Uani 1 1 d U
C4 C -0.2307(18) 0.5407(13) 0.7868(11) 0.032(5) Uani 1 1 d .
H4 H -0.2748 0.5877 0.7972 0.038 Uiso 1 1 calc R
C5 C -0.2880(17) 0.4547(15) 0.7741(11) 0.032(5) Uani 1 1 d .
C6 C -0.2084(16) 0.3863(12) 0.7528(9) 0.021(4) Uani 1 1 d U
C7 C 0.1732(19) 0.3915(14) 0.7225(11) 0.032(5) Uani 1 1 d U
C8 C 0.1453(17) 0.4564(18) 0.7774(10) 0.041(6) Uani 1 1 d .
H8A H 0.1080 0.4193 0.8061 0.049 Uiso 1 1 calc R
H8B H 0.2187 0.4890 0.7974 0.049 Uiso 1 1 calc R
C9 C -0.1627(17) 0.2451(13) 0.6521(9) 0.022(4) Uani 1 1 d U
C10 C -0.2099(19) 0.2288(14) 0.7134(11) 0.036(5) Uani 1 1 d U
H10A H -0.2590 0.1690 0.7082 0.043 Uiso 1 1 calc R
H10B H -0.1447 0.2266 0.7420 0.043 Uiso 1 1 calc R
C11 C -0.1503(18) 0.7880(14) 0.6678(11) 0.031(5) Uani 1 1 d U
H11 H -0.1460 0.7817 0.6254 0.038 Uiso 1 1 calc R
C12 C -0.1138(19) 0.7259(14) 0.7002(11) 0.034(5) Uani 1 1 d U
C13 C -0.1138(17) 0.7306(12) 0.7662(10) 0.023(4) Uani 1 1 d U
C14 C -0.1611(16) 0.8061(12) 0.7933(11) 0.029(5) Uani 1 1 d .
H14 H -0.1637 0.8143 0.8357 0.035 Uiso 1 1 calc R
C15 C -0.2063(15) 0.8723(12) 0.7606(9) 0.019(4) Uani 1 1 d U
C16 C -0.195(2) 0.8629(15) 0.6994(11) 0.037(5) Uani 1 1 d U
C17 C -0.1868(19) 0.5642(15) 0.5777(11) 0.036(5) Uani 1 1 d U
C18 C -0.156(2) 0.5712(15) 0.6436(11) 0.040(6) Uani 1 1 d U
H18A H -0.2267 0.5737 0.6654 0.048 Uiso 1 1 calc R
H18B H -0.1259 0.5155 0.6511 0.048 Uiso 1 1 calc R
C19 C -0.1585(19) 0.9658(14) 0.6254(11) 0.034(5) Uani 1 1 d U
H19A H -0.1687 1.0298 0.6258 0.040 Uiso 1 1 calc R
H19B H -0.0790 0.9652 0.6411 0.040 Uiso 1 1 calc R
C20 C -0.171(2) 0.9230(15) 0.5649(11) 0.036(5) Uani 1 1 d U
C21 C -0.6169(16) 0.5324(12) 0.6796(10) 0.024(4) Uani 1 1 d U
H21 H -0.6487 0.5191 0.6394 0.028 Uiso 1 1 calc R
C22 C -0.5492(17) 0.4771(13) 0.7016(10) 0.027(4) Uani 1 1 d U
C23 C -0.4920(18) 0.4971(13) 0.7603(10) 0.029(5) Uani 1 1 d U
C24 C -0.5107(16) 0.5754(12) 0.7951(9) 0.022(4) Uani 1 1 d U
H24 H -0.4723 0.5909 0.8339 0.026 Uiso 1 1 calc R
C25 C -0.5850(17) 0.6344(13) 0.7759(10) 0.026(4) Uani 1 1 d U
C26 C -0.6393(16) 0.6095(12) 0.7171(10) 0.023(4) Uani 1 1 d .
C27 C -0.4439(19) 0.3915(14) 0.6293(11) 0.036(5) Uani 1 1 d U
C28 C -0.4751(19) 0.3201(14) 0.5774(11) 0.032(5) Uani 1 1 d U
C29 C -0.8101(15) 0.6314(14) 0.6604(11) 0.031(5) Uani 1 1 d .
H29A H -0.8719 0.6679 0.6696 0.037 Uiso 1 1 calc R
H29B H -0.8361 0.5701 0.6702 0.037 Uiso 1 1 calc R
C30 C -0.7941(17) 0.6239(13) 0.5942(10) 0.023(4) Uani 1 1 d U
C31 C -0.5938(17) 0.9538(13) 0.7726(10) 0.028(4) Uani 1 1 d U
H31 H -0.6450 0.9948 0.7653 0.033 Uiso 1 1 calc R
C32 C -0.469(2) 0.9806(15) 0.7738(12) 0.042(6) Uani 1 1 d .
C33 C -0.3955(18) 0.9214(14) 0.7848(10) 0.030(5) Uani 1 1 d U
C34 C -0.4475(18) 0.8342(14) 0.7978(10) 0.031(5) Uani 1 1 d U
H34 H -0.3985 0.7927 0.8072 0.037 Uiso 1 1 calc R
C35 C -0.5686(17) 0.8068(13) 0.7974(10) 0.026(4) Uani 1 1 d U
C36 C -0.633(2) 0.869(2) 0.7822(15) 0.061(7) Uani 1 1 d U
C37 C -0.553(2) 1.1364(15) 0.7004(12) 0.035(5) Uani 1 1 d U
C38 C -0.4934(17) 1.1390(13) 0.7615(10) 0.026(4) Uani 1 1 d U
H38A H -0.4454 1.1988 0.7728 0.031 Uiso 1 1 calc R
H38B H -0.5519 1.1328 0.7914 0.031 Uiso 1 1 calc R
C39 C -0.853(3) 0.934(2) 0.7219(17) 0.070(9) Uani 1 1 d U
C40 C -0.830(2) 0.9067(16) 0.7850(12) 0.047(6) Uani 1 1 d U
H40A H -0.7961 0.9614 0.8130 0.057 Uiso 1 1 calc R
H40B H -0.9039 0.8829 0.8000 0.057 Uiso 1 1 calc R
C41 C -0.0513(17) 0.6697(12) 0.8005(9) 0.022(4) Uani 1 1 d U
H41 H 0.0275 0.6729 0.7857 0.027 Uiso 1 1 calc R
C42 C -0.0365(17) 0.6981(14) 0.8681(10) 0.029(5) Uani 1 1 d .
H42A H -0.1129 0.6921 0.8848 0.034 Uiso 1 1 calc R
H42B H -0.0023 0.7627 0.8764 0.034 Uiso 1 1 calc R
C43 C 0.040(2) 0.6423(18) 0.9005(14) 0.059(8) Uani 1 1 d .
H43A H 0.0060 0.5777 0.8923 0.071 Uiso 1 1 calc R
H43B H 0.1166 0.6487 0.8842 0.071 Uiso 1 1 calc R
C44 C 0.052(3) 0.672(2) 0.9680(13) 0.071(10) Uani 1 1 d .
H44A H -0.0247 0.6666 0.9839 0.086 Uiso 1 1 calc R
H44B H 0.0864 0.7370 0.9759 0.086 Uiso 1 1 calc R
C45 C 0.128(3) 0.618(3) 1.0025(16) 0.092(12) Uani 1 1 d .
H45A H 0.1020 0.5527 0.9883 0.110 Uiso 1 1 calc R
H45B H 0.2076 0.6322 0.9914 0.110 Uiso 1 1 calc R
C46 C 0.127(4) 0.632(3) 1.069(3) 0.151(17) Uani 1 1 d U
H46A H 0.1777 0.5941 1.0853 0.226 Uiso 1 1 calc R
H46B H 0.0493 0.6160 1.0806 0.226 Uiso 1 1 calc R
H46C H 0.1553 0.6958 1.0837 0.226 Uiso 1 1 calc R
C47 C -0.2661(16) 0.9500(13) 0.7903(10) 0.024(4) Uani 1 1 d U
H47 H -0.2478 1.0028 0.7681 0.029 Uiso 1 1 calc R
C48 C -0.221(2) 0.9812(18) 0.8591(13) 0.055(7) Uani 1 1 d U
H48A H -0.2710 1.0219 0.8791 0.067 Uiso 1 1 calc R
H48B H -0.2235 0.9278 0.8803 0.067 Uiso 1 1 calc R
C49 C -0.097(3) 1.031(3) 0.8622(19) 0.102(10) Uani 1 1 d DU
H49A H -0.0502 0.9941 0.8365 0.123 Uiso 1 1 calc R
H49B H -0.0967 1.0892 0.8463 0.123 Uiso 1 1 calc R
C50 C -0.042(4) 1.050(4) 0.9266(17) 0.183(13) Uani 1 1 d DU
H50A H -0.0506 0.9925 0.9440 0.220 Uiso 1 1 calc R
H50B H -0.0838 1.0924 0.9512 0.220 Uiso 1 1 calc R
C51 C 0.085(4) 1.090(4) 0.929(3) 0.250(17) Uani 1 1 d DU
H51A H 0.1089 1.1234 0.9696 0.300 Uiso 1 1 calc R
H51B H 0.1316 1.0398 0.9220 0.300 Uiso 1 1 calc R
C52 C 0.110(5) 1.153(5) 0.882(4) 0.325(17) Uani 1 1 d DU
H52A H 0.1918 1.1777 0.8847 0.488 Uiso 1 1 calc R
H52B H 0.0653 1.2033 0.8890 0.488 Uiso 1 1 calc R
H52C H 0.0884 1.1199 0.8416 0.488 Uiso 1 1 calc R
C53 C -0.4206(16) 0.4268(15) 0.7822(12) 0.039(6) Uani 1 1 d .
H53 H -0.4468 0.3670 0.7569 0.047 Uiso 1 1 calc R
C54 C -0.4350(19) 0.4147(15) 0.8489(11) 0.037(5) Uani 1 1 d U
H54A H -0.3859 0.3706 0.8597 0.044 Uiso 1 1 calc R
H54B H -0.4072 0.4732 0.8744 0.044 Uiso 1 1 calc R
C55 C -0.558(3) 0.382(2) 0.8637(15) 0.065(8) Uani 1 1 d U
H55A H -0.6099 0.4217 0.8486 0.078 Uiso 1 1 calc R
H55B H -0.5833 0.3200 0.8429 0.078 Uiso 1 1 calc R
C56 C -0.568(3) 0.384(3) 0.931(2) 0.105(10) Uani 1 1 d DU
H56A H -0.5284 0.4426 0.9522 0.126 Uiso 1 1 calc R
H56B H -0.5290 0.3357 0.9444 0.126 Uiso 1 1 calc R
C57 C -0.693(3) 0.370(4) 0.949(2) 0.159(15) Uani 1 1 d DU
H57A H -0.7331 0.3131 0.9259 0.191 Uiso 1 1 calc R
H57B H -0.7307 0.4201 0.9366 0.191 Uiso 1 1 calc R
C58 C -0.705(4) 0.368(4) 1.016(2) 0.18(3) Uani 1 1 d D
H58A H -0.7868 0.3589 1.0237 0.274 Uiso 1 1 calc R
H58B H -0.6674 0.4248 1.0388 0.274 Uiso 1 1 calc R
H58C H -0.6698 0.3176 1.0281 0.274 Uiso 1 1 calc R
C59 C -0.6138(18) 0.7193(12) 0.8173(10) 0.028(5) Uani 1 1 d .
H59 H -0.6992 0.7149 0.8133 0.034 Uiso 1 1 calc R
C60 C -0.584(2) 0.7186(17) 0.8841(11) 0.045(6) Uani 1 1 d U
H60A H -0.4997 0.7291 0.8919 0.055 Uiso 1 1 calc R
H60B H -0.6139 0.6588 0.8952 0.055 Uiso 1 1 calc R
C61 C -0.637(3) 0.793(2) 0.9227(14) 0.076(9) Uani 1 1 d DU
H61A H -0.7214 0.7782 0.9187 0.091 Uiso 1 1 calc R
H61B H -0.6151 0.8516 0.9078 0.091 Uiso 1 1 calc R
C62 C -0.594(4) 0.802(3) 0.991(2) 0.146(13) Uani 1 1 d U
H62A H -0.6480 0.8329 1.0159 0.176 Uiso 1 1 calc R
H62B H -0.5949 0.7411 1.0023 0.176 Uiso 1 1 calc R
C63 C -0.477(4) 0.854(4) 1.004(2) 0.196(18) Uani 1 1 d DU
H63A H -0.4632 0.9033 0.9794 0.235 Uiso 1 1 calc R
H63B H -0.4177 0.8141 0.9977 0.235 Uiso 1 1 calc R
C64 C -0.483(7) 0.894(6) 1.078(4) 0.31(2) Uani 1 1 d U
H64A H -0.4094 0.9306 1.0932 0.458 Uiso 1 1 calc R
H64B H -0.4991 0.8436 1.1010 0.458 Uiso 1 1 calc R
H64C H -0.5439 0.9319 1.0828 0.458 Uiso 1 1 calc R
C65 C -0.448(3) 0.7177(19) 0.6108(15) 0.066(8) Uani 1 1 d U
H65A H -0.4132 0.6746 0.5837 0.099 Uiso 1 1 calc R
H65B H -0.5170 0.6862 0.6260 0.099 Uiso 1 1 calc R
H65C H -0.3933 0.7444 0.6446 0.099 Uiso 1 1 calc R
C66 C -0.533(3) 0.854(2) 0.6217(16) 0.073(9) Uani 1 1 d U
H66A H -0.5566 0.9043 0.6035 0.109 Uiso 1 1 calc R
H66B H -0.4761 0.8776 0.6552 0.109 Uiso 1 1 calc R
H66C H -0.5998 0.8194 0.6366 0.109 Uiso 1 1 calc R
N1 N -0.4817(16) 0.7941(12) 0.5761(10) 0.041(5) Uani 1 1 d .
O1 O 0.2568(13) 0.3471(11) 0.7360(8) 0.045(4) Uani 1 1 d .
O2 O 0.1237(16) 0.3798(11) 0.6701(8) 0.054(5) Uani 1 1 d .
O3 O -0.0850(14) 0.1973(10) 0.6372(8) 0.044(4) Uani 1 1 d .
O4 O -0.2004(13) 0.3017(9) 0.6234(8) 0.042(4) Uani 1 1 d .
O5 O 0.0740(12) 0.5217(9) 0.7662(7) 0.032(3) Uani 1 1 d U
O6 O -0.2775(12) 0.2984(9) 0.7399(7) 0.035(4) Uani 1 1 d U
O7 O -0.2469(13) 0.4850(10) 0.5547(7) 0.038(4) Uani 1 1 d U
O8 O -0.1603(14) 0.6276(11) 0.5480(8) 0.047(5) Uani 1 1 d .
O9 O -0.0947(13) 0.9181(12) 0.5297(8) 0.053(5) Uani 1 1 d .
H9 H -0.0323 0.9445 0.5469 0.080 Uiso 1 1 calc R
O10 O -0.2802(16) 0.8942(12) 0.5388(9) 0.056(5) Uani 1 1 d U
O11 O -0.0701(12) 0.6505(9) 0.6690(7) 0.035(4) Uani 1 1 d U
O12 O -0.2353(15) 0.9269(12) 0.6652(8) 0.051(5) Uani 1 1 d .
O13 O -0.4009(12) 0.3068(10) 0.5359(8) 0.038(4) Uani 1 1 d .
O14 O -0.5684(12) 0.2630(10) 0.5720(8) 0.047(5) Uani 1 1 d .
O15 O -0.7113(14) 0.6720(10) 0.5741(7) 0.041(4) Uani 1 1 d .
O16 O -0.8752(12) 0.5743(9) 0.5599(7) 0.031(3) Uani 1 1 d U
O17 O -0.5476(11) 0.3921(8) 0.6637(7) 0.025(3) Uani 1 1 d .
O18 O -0.7082(12) 0.6716(8) 0.6996(7) 0.032(4) Uani 1 1 d .
O19 O -0.5395(15) 1.0808(11) 0.6568(9) 0.051(5) Uani 1 1 d .
O20 O -0.6157(13) 1.1991(9) 0.7006(8) 0.044(4) Uani 1 1 d .
O21 O -0.8320(17) 0.8774(15) 0.6767(11) 0.075(6) Uani 1 1 d .
O22 O -0.889(2) 1.0068(14) 0.7163(11) 0.091(8) Uani 1 1 d .
O23 O -0.4191(12) 1.0668(9) 0.7645(7) 0.029(3) Uani 1 1 d U
O24 O -0.7559(11) 0.8413(9) 0.7858(9) 0.046(5) Uani 1 1 d .
O1W O -0.0150(13) 0.4220(10) 0.5782(8) 0.044(4) Uani 1 1 d .
O2W O -0.0460(13) 0.2674(10) 0.4704(8) 0.040(4) Uani 1 1 d U
O3W O -0.2601(16) 0.1781(12) 0.5056(9) 0.062(5) Uani 1 1 d U
O4W O 0.1241(14) 0.1755(10) 0.6861(8) 0.045(4) Uani 1 1 d U
O5W O 0.0987(14) 0.2186(11) 0.5661(8) 0.047(4) Uani 1 1 d .
O6W O 0.2612(14) 0.3804(10) 0.5664(10) 0.056(5) Uani 1 1 d .
O7W O 0.2805(12) 0.1107(10) 0.5818(8) 0.041(4) Uani 1 1 d .
O8W O -0.401(3) 0.0679(16) 0.5597(19) 0.178(18) Uani 1 1 d .
O9W O -0.8657(14) 0.9419(10) 0.5695(8) 0.045(4) Uani 1 1 d U

loop_
_atom_site_aniso_label
_atom_site_aniso_U_11
_atom_site_aniso_U_22
_atom_site_aniso_U_33
_atom_site_aniso_U_23
_atom_site_aniso_U_13
_atom_site_aniso_U_12
Gd1 0.0153(5) 0.0215(5) 0.0432(8) 0.0051(5) 0.0011(5) 0.0007(4)
Gd2 0.0197(6) 0.0287(6) 0.0464(8) 0.0083(5) 0.0006(5) 0.0055(4)
C1 0.040(6) 0.039(6) 0.040(6) 0.0056(13) 0.0026(11) 0.0062(13)
C2 0.034(5) 0.033(5) 0.034(5) 0.0047(12) 0.0022(11) 0.0051(13)
C3 0.032(5) 0.032(5) 0.032(5) 0.0046(12) 0.0021(11) 0.0049(12)
C4 0.029(11) 0.017(10) 0.050(16) -0.007(9) 0.008(11) 0.013(8)
C5 0.014(10) 0.044(13) 0.038(15) 0.014(10) -0.005(9) 0.002(9)
C6 0.022(4) 0.021(4) 0.021(4) 0.0030(12) 0.0009(10) 0.0033(12)
C7 0.032(5) 0.032(5) 0.032(5) 0.0045(12) 0.0021(11) 0.0047(12)
C8 0.010(10) 0.097(19) 0.011(12) -0.012(11) -0.001(8) 0.008(11)
C9 0.022(4) 0.022(4) 0.022(4) 0.0031(12) 0.0011(10) 0.0035(12)
C10 0.036(5) 0.036(5) 0.036(5) 0.0053(13) 0.0023(11) 0.0053(13)
C11 0.031(5) 0.032(5) 0.031(5) 0.0044(12) 0.0023(11) 0.0047(12)
C12 0.034(5) 0.034(5) 0.034(5) 0.0047(12) 0.0021(11) 0.0054(13)
C13 0.023(4) 0.023(4) 0.024(4) 0.0033(12) 0.0013(10) 0.0035(12)
C14 0.018(10) 0.019(10) 0.044(15) -0.005(9) -0.007(9) -0.005(8)
C15 0.018(4) 0.019(4) 0.019(4) 0.0026(11) 0.0010(10) 0.0031(11)
C16 0.037(5) 0.037(5) 0.037(5) 0.0055(13) 0.0024(11) 0.0059(13)
C17 0.035(5) 0.036(5) 0.036(5) 0.0051(12) 0.0023(11) 0.0051(13)
C18 0.040(6) 0.040(6) 0.040(6) 0.0058(13) 0.0025(11) 0.0058(13)
C19 0.034(5) 0.034(5) 0.034(5) 0.0051(12) 0.0022(11) 0.0050(13)
C20 0.036(5) 0.035(5) 0.036(5) 0.0052(13) 0.0025(11) 0.0053(13)
C21 0.024(4) 0.023(4) 0.024(4) 0.0034(12) 0.0015(10) 0.0037(12)
C22 0.027(4) 0.027(4) 0.027(4) 0.0037(12) 0.0019(10) 0.0041(12)
C23 0.029(5) 0.029(5) 0.029(5) 0.0043(12) 0.0018(11) 0.0046(12)
C24 0.022(4) 0.022(4) 0.022(4) 0.0033(12) 0.0012(10) 0.0032(12)
C25 0.026(5) 0.026(4) 0.026(5) 0.0038(12) 0.0017(10) 0.0041(12)
C26 0.017(10) 0.023(10) 0.027(13) -0.002(8) -0.012(9) 0.006(8)
C27 0.036(5) 0.036(5) 0.036(5) 0.0050(12) 0.0023(11) 0.0055(13)
C28 0.032(5) 0.032(5) 0.032(5) 0.0048(12) 0.0020(11) 0.0048(12)
C29 0.007(9) 0.028(11) 0.060(17) 0.017(10) -0.006(9) 0.000(8)
C30 0.023(4) 0.023(4) 0.023(4) 0.0032(12) 0.0012(10) 0.0036(12)
C31 0.028(5) 0.027(5) 0.028(5) 0.0038(12) 0.0016(10) 0.0043(12)
C32 0.033(13) 0.037(13) 0.056(18) 0.019(12) -0.008(12) -0.003(10)
C33 0.030(5) 0.030(5) 0.030(5) 0.0043(12) 0.0017(11) 0.0046(12)
C34 0.031(5) 0.031(5) 0.031(5) 0.0044(12) 0.0019(11) 0.0048(12)
C35 0.026(4) 0.025(4) 0.026(4) 0.0037(12) 0.0016(10) 0.0039(12)
C36 0.044(14) 0.069(16) 0.070(18) 0.010(14) 0.001(13) 0.006(12)
C37 0.035(5) 0.035(5) 0.035(5) 0.0050(12) 0.0023(11) 0.0054(13)
C38 0.026(5) 0.026(4) 0.026(5) 0.0037(12) 0.0017(10) 0.0039(12)
C39 0.070(9) 0.070(9) 0.070(9) 0.0100(16) 0.0045(12) 0.0106(16)
C40 0.047(6) 0.047(6) 0.048(6) 0.0067(13) 0.0031(11) 0.0072(14)
C41 0.022(4) 0.022(4) 0.022(4) 0.0033(12) 0.0015(10) 0.0035(12)
C42 0.021(10) 0.036(12) 0.029(13) 0.001(9) -0.009(9) 0.008(9)
C43 0.047(16) 0.057(17) 0.08(2) 0.031(15) -0.020(15) 0.003(13)
C44 0.09(2) 0.09(2) 0.032(18) 0.018(15) -0.040(17) 0.000(18)
C45 0.10(3) 0.12(3) 0.06(2) 0.05(2) -0.03(2) 0.00(2)
C46 0.151(17) 0.151(17) 0.151(17) 0.022(3) 0.0097(15) 0.023(3)
C47 0.024(4) 0.024(4) 0.024(4) 0.0034(12) 0.0017(10) 0.0038(12)
C48 0.055(7) 0.055(7) 0.056(7) 0.0079(14) 0.0036(11) 0.0084(14)
C49 0.102(10) 0.102(10) 0.102(10) 0.0145(17) 0.0066(12) 0.0154(18)
C50 0.183(13) 0.184(13) 0.183(13) 0.026(2) 0.0118(11) 0.028(2)
C51 0.250(17) 0.250(17) 0.250(17) 0.036(3) 0.0161(15) 0.038(3)
C52 0.325(17) 0.325(17) 0.325(17) 0.046(3) 0.0210(13) 0.049(3)
C53 0.012(10) 0.038(13) 0.061(18) 0.002(11) -0.017(10) -0.006(9)
C54 0.037(5) 0.037(5) 0.037(5) 0.0053(13) 0.0022(11) 0.0055(13)
C55 0.065(8) 0.065(8) 0.065(8) 0.0094(15) 0.0043(11) 0.0098(15)
C56 0.105(10) 0.105(10) 0.105(10) 0.0150(18) 0.0068(12) 0.0158(18)
C57 0.159(15) 0.159(15) 0.159(15) 0.023(2) 0.0103(14) 0.024(2)
C58 0.11(4) 0.23(6) 0.19(7) 0.01(5) 0.00(4) -0.01(4)
C59 0.027(11) 0.012(9) 0.042(15) -0.005(9) 0.008(10) -0.003(8)
C60 0.030(12) 0.070(16) 0.032(15) -0.005(12) -0.010(11) 0.007(11)
C61 0.088(19) 0.087(18) 0.049(18) -0.021(15) 0.015(15) 0.024(15)
C62 0.146(13) 0.146(13) 0.146(13) 0.021(2) 0.0094(13) 0.022(2)
C63 0.21(3) 0.21(3) 0.16(3) 0.00(3) 0.03(3) 0.03(3)
C64 0.31(2) 0.31(2) 0.31(2) 0.044(4) 0.0197(19) 0.046(4)
C65 0.066(8) 0.066(8) 0.066(8) 0.0092(15) 0.0040(11) 0.0101(16)
C66 0.073(9) 0.073(9) 0.073(9) 0.0104(16) 0.0047(12) 0.0109(17)
N1 0.041(12) 0.029(10) 0.047(14) -0.002(9) -0.002(10) -0.005(9)
O1 0.038(9) 0.056(10) 0.042(11) -0.010(8) 0.001(8) 0.030(8)
O2 0.061(12) 0.057(11) 0.041(12) 0.010(9) -0.008(10) 0.002(9)
O3 0.055(11) 0.039(9) 0.046(12) 0.011(8) 0.028(9) 0.022(8)
O4 0.040(9) 0.027(8) 0.058(12) 0.012(8) 0.015(8) -0.005(7)
O5 0.032(3) 0.032(3) 0.032(3) 0.0046(11) 0.0020(10) 0.0049(11)
O6 0.035(4) 0.035(4) 0.035(4) 0.0050(11) 0.0024(10) 0.0049(11)
O7 0.038(4) 0.037(4) 0.038(4) 0.0052(11) 0.0023(10) 0.0058(11)
O8 0.045(10) 0.051(10) 0.040(11) 0.022(8) -0.013(8) -0.024(8)
O9 0.027(9) 0.086(13) 0.041(12) -0.008(9) -0.005(8) 0.004(9)
O10 0.056(5) 0.056(5) 0.056(5) 0.0082(12) 0.0034(11) 0.0083(12)
O11 0.035(4) 0.035(4) 0.035(4) 0.0044(11) 0.0023(10) 0.0056(11)
O12 0.055(11) 0.078(12) 0.043(12) 0.031(9) 0.019(9) 0.057(10)
O13 0.021(8) 0.039(9) 0.054(12) 0.007(8) 0.009(7) 0.005(6)
O14 0.021(8) 0.042(9) 0.066(13) -0.011(8) 0.006(8) -0.018(7)
O15 0.049(10) 0.051(10) 0.023(9) 0.021(7) -0.009(8) -0.005(8)
O16 0.031(3) 0.032(3) 0.032(3) 0.0044(11) 0.0019(10) 0.0043(11)
O17 0.017(7) 0.022(7) 0.038(10) 0.005(6) 0.005(6) 0.004(5)
O18 0.035(8) 0.018(7) 0.044(10) 0.012(6) -0.009(7) 0.006(6)
O19 0.061(12) 0.048(10) 0.049(13) 0.012(9) 0.005(10) 0.023(9)
O20 0.044(10) 0.025(8) 0.067(13) 0.011(8) -0.009(9) 0.019(7)
O21 0.064(14) 0.099(16) 0.070(17) 0.038(13) -0.008(12) 0.020(12)
O22 0.12(2) 0.063(13) 0.084(19) 0.022(12) -0.045(16) 0.016(13)
O23 0.029(3) 0.029(3) 0.029(3) 0.0043(11) 0.0019(10) 0.0048(11)
O24 0.013(7) 0.017(7) 0.107(16) 0.013(8) 0.007(8) -0.003(6)
O1W 0.036(9) 0.033(9) 0.062(13) 0.019(8) -0.003(8) -0.001(7)
O2W 0.040(4) 0.041(4) 0.040(4) 0.0056(11) 0.0028(10) 0.0060(11)
O3W 0.062(5) 0.062(5) 0.062(5) 0.0086(12) 0.0036(11) 0.0094(13)
O4W 0.045(4) 0.046(4) 0.046(4) 0.0064(12) 0.0031(10) 0.0068(12)
O5W 0.039(10) 0.054(10) 0.055(13) 0.016(9) 0.016(9) 0.021(8)
O6W 0.042(10) 0.032(9) 0.094(17) 0.011(9) -0.004(10) 0.009(8)
O7W 0.017(7) 0.039(9) 0.061(13) -0.011(8) -0.014(8) 0.002(6)
O8W 0.20(3) 0.063(17) 0.28(5) 0.02(2) 0.17(3) 0.001(18)
O9W 0.045(4) 0.045(4) 0.045(4) 0.0063(12) 0.0029(10) 0.0067(12)

loop_
_atom_type_symbol
_atom_type_description
_atom_type_scat_dispersion_real
_atom_type_scat_dispersion_imag
_atom_type_scat_source
C C 0.0033 0.0016 'International Tables Vol C Tables 4.2.6.8 and 6.1.1.4'
H H 0.0000 0.0000 'International Tables Vol C Tables 4.2.6.8 and 6.1.1.4'
N N 0.0061 0.0033 'International Tables Vol C Tables 4.2.6.8 and 6.1.1.4'
O O 0.0106 0.0060 'International Tables Vol C Tables 4.2.6.8 and 6.1.1.4'
Tb Tb -0.1723 4.1537 'International Tables Vol C Tables 4.2.6.8 and 6.1.1.4'
Gd Gd -0.1653 3.9035 'International Tables Vol C Tables 4.2.6.8 and 6.1.1.4'

loop_
_geom_angle_atom_site_label_1
_geom_angle_atom_site_label_2
_geom_angle_atom_site_label_3
_geom_angle
_geom_angle_site_symmetry_1
_geom_angle_site_symmetry_3
O7 Gd1 O4 94.4(5) . .
O7 Gd1 O13 78.1(5) . .
O4 Gd1 O13 78.9(6) . .
O7 Gd1 O15 93.2(6) . 2_466
O4 Gd1 O15 149.2(5) . 2_466
O13 Gd1 O15 73.6(6) . 2_466
O7 Gd1 O3W 147.6(6) . .
O4 Gd1 O3W 78.0(6) . .
O13 Gd1 O3W 69.6(6) . .
O15 Gd1 O3W 79.7(6) 2_466 .
O7 Gd1 O1W 79.1(5) . .
O4 Gd1 O1W 75.0(5) . .
O13 Gd1 O1W 143.7(6) . .
O15 Gd1 O1W 135.7(5) 2_466 .
O3W Gd1 O1W 127.3(6) . .
O7 Gd1 O2W 140.2(5) . .
O4 Gd1 O2W 108.7(5) . .
O13 Gd1 O2W 136.8(5) . .
O15 Gd1 O2W 83.2(6) 2_466 .
O3W Gd1 O2W 70.8(6) . .
O1W Gd1 O2W 76.4(5) . .
O7 Gd1 O16 78.3(5) . 2_466
O4 Gd1 O16 157.3(5) . 2_466
O13 Gd1 O16 119.7(5) . 2_466
O15 Gd1 O16 53.4(5) 2_466 2_466
O3W Gd1 O16 119.3(6) . 2_466
O1W Gd1 O16 82.4(5) . 2_466
O2W Gd1 O16 67.8(5) . 2_466
O7 Gd1 C30 88.5(6) . 2_466
O4 Gd1 C30 175.4(5) . 2_466
O13 Gd1 C30 98.3(6) . 2_466
O15 Gd1 C30 26.7(5) 2_466 2_466
O3W Gd1 C30 97.7(6) . 2_466
O1W Gd1 C30 109.0(6) . 2_466
O2W Gd1 C30 70.8(5) . 2_466
O16 Gd1 C30 27.1(5) 2_466 2_466
O20 Gd2 O14 84.8(6) 1_645 1_655
O20 Gd2 O1 75.0(6) 1_645 .
O14 Gd2 O1 131.5(5) 1_655 .
O20 Gd2 O4W 78.2(6) 1_645 .
O14 Gd2 O4W 145.7(5) 1_655 .
O1 Gd2 O4W 72.1(6) . .
O20 Gd2 O5W 137.2(5) 1_645 .
O14 Gd2 O5W 104.6(6) 1_655 .
O1 Gd2 O5W 120.3(5) . .
O4W Gd2 O5W 70.9(6) . .
O20 Gd2 O6W 148.5(6) 1_645 .
O14 Gd2 O6W 71.5(6) 1_655 .
O1 Gd2 O6W 105.4(6) . .
O4W Gd2 O6W 132.6(5) . .
O5W Gd2 O6W 70.7(5) . .
O20 Gd2 O7W 74.6(5) 1_645 .
O14 Gd2 O7W 67.3(5) 1_655 .
O1 Gd2 O7W 141.8(6) . .
O4W Gd2 O7W 79.4(5) . .
O5W Gd2 O7W 71.2(5) . .
O6W Gd2 O7W 112.7(6) . .
O20 Gd2 O17 77.9(5) 1_645 1_655
O14 Gd2 O17 62.1(5) 1_655 1_655
O1 Gd2 O17 70.7(5) . 1_655
O4W Gd2 O17 139.8(5) . 1_655
O5W Gd2 O17 143.5(5) . 1_655
O6W Gd2 O17 72.8(5) . 1_655
O7W Gd2 O17 123.8(4) . 1_655
O20 Gd2 O2 125.9(6) 1_645 .
O14 Gd2 O2 137.5(6) 1_655 .
O1 Gd2 O2 52.3(5) . .
O4W Gd2 O2 75.3(5) . .
O5W Gd2 O2 73.9(5) . .
O6W Gd2 O2 68.1(6) . .
O7W Gd2 O2 142.0(5) . .
O17 Gd2 O2 93.4(5) 1_655 .
O20 Gd2 C7 101.1(6) 1_645 .
O14 Gd2 C7 140.5(5) 1_655 .
O1 Gd2 C7 26.5(6) . .
O4W Gd2 C7 72.7(6) . .
O5W Gd2 C7 97.3(6) . .
O6W Gd2 C7 85.7(6) . .
O7W Gd2 C7 152.0(6) . .
O17 Gd2 C7 80.8(5) 1_655 .
O2 Gd2 C7 25.7(6) . .
C6 C1 C2 121(2) . .
C3 C2 O5 117.3(19) . .
C3 C2 C1 120(2) . .
O5 C2 C1 122.3(19) . .
C2 C3 C4 117.3(19) . .
C2 C3 C41 121.7(18) . .
C4 C3 C41 121.1(17) . .
C5 C4 C3 125.2(18) . .
C4 C5 C6 112.2(17) . .
C4 C5 C53 124.4(19) . .
C6 C5 C53 123.4(18) . .
C1 C6 O6 128.1(19) . .
C1 C6 C5 123.9(19) . .
O6 C6 C5 107.6(15) . .
O2 C7 O1 122(2) . .
O2 C7 C8 126(2) . .
O1 C7 C8 112(2) . .
O2 C7 Gd2 66.5(13) . .
O1 C7 Gd2 55.6(11) . .
C8 C7 Gd2 166.9(16) . .
O5 C8 C7 117.2(19) . .
O4 C9 O3 127(2) . .
O4 C9 C10 119.9(18) . .
O3 C9 C10 112.8(18) . .
O6 C10 C9 114.4(17) . .
C12 C11 C16 118(2) . .
C11 C12 O11 119(2) . .
C11 C12 C13 125(2) . .
O11 C12 C13 116.2(18) . .
C14 C13 C12 112.3(19) . .
C14 C13 C41 124.7(19) . .
C12 C13 C41 122.3(17) . .
C13 C14 C15 125(2) . .
C16 C15 C14 116.9(18) . .
C16 C15 C47 119.0(18) . .
C14 C15 C47 124.1(18) . .
C15 C16 C11 122(2) . .
C15 C16 O12 119.5(19) . .
C11 C16 O12 118(2) . .
O8 C17 O7 124(2) . .
O8 C17 C18 123(2) . .
O7 C17 C18 112.9(19) . .
O11 C18 C17 115.0(18) . .
C20 C19 O12 116(2) . .
O9 C20 O10 114(2) . .
O9 C20 C19 127(2) . .
O10 C20 C19 118(2) . .
C22 C21 C26 119(2) . .
C21 C22 C23 122.9(19) . .
C21 C22 O17 115.1(19) . .
C23 C22 O17 121.8(17) . .
C24 C23 C22 116.6(19) . .
C24 C23 C53 125(2) . .
C22 C23 C53 118.7(18) . .
C23 C24 C25 123(2) . .
C26 C25 C24 116.5(18) . .
C26 C25 C59 120.0(18) . .
C24 C25 C59 123.3(19) . .
C21 C26 O18 124.7(19) . .
C21 C26 C25 121.0(18) . .
O18 C26 C25 114.1(17) . .
C28 C27 O17 105.7(17) . .
O14 C28 O13 116(2) . .
O14 C28 C27 124(2) . .
O13 C28 C27 119.9(19) . .
O18 C29 C30 115.5(16) . .
O15 C30 O16 123(2) . .
O15 C30 C29 121.0(18) . .
O16 C30 C29 115.9(17) . .
O15 C30 Gd1 58.8(11) . 2_466
O16 C30 Gd1 65.2(11) . 2_466
C29 C30 Gd1 161.5(14) . 2_466
C36 C31 C32 118(2) . .
C33 C32 O23 116.3(19) . .
C33 C32 C31 121(2) . .
O23 C32 C31 122.7(19) . .
C32 C33 C34 116.2(19) . .
C32 C33 C47 121.7(19) . .
C34 C33 C47 121.7(19) . .
C35 C34 C33 124(2) . .
C36 C35 C34 115(2) . .
C36 C35 C59 125(2) . .
C34 C35 C59 119.8(19) . .
C31 C36 C35 126(2) . .
C31 C36 O24 120(2) . .
C35 C36 O24 113(2) . .
O19 C37 O20 126(2) . .
O19 C37 C38 122(2) . .
O20 C37 C38 111(2) . .
O23 C38 C37 114.0(17) . .
O22 C39 O21 123(3) . .
O22 C39 C40 121(3) . .
O21 C39 C40 116(3) . .
O24 C40 C39 114(2) . .
C42 C41 C13 114.9(16) . .
C42 C41 C3 109.9(16) . .
C13 C41 C3 111.8(16) . .
C41 C42 C43 113.5(19) . .
C44 C43 C42 112(2) . .
C43 C44 C45 114(3) . .
C46 C45 C44 117(4) . .
C33 C47 C15 109.9(16) . .
C33 C47 C48 110.9(18) . .
C15 C47 C48 111.7(18) . .
C49 C48 C47 109(2) . .
C50 C49 C48 112(3) . .
C49 C50 C51 112.0(10) . .
C52 C51 C50 111.7(10) . .
C54 C53 C23 113(2) . .
C54 C53 C5 108.0(18) . .
C23 C53 C5 111.0(18) . .
C55 C54 C53 115(2) . .
C56 C55 C54 111(3) . .
C55 C56 C57 113(4) . .
C56 C57 C58 114(4) . .
C35 C59 C60 112.3(18) . .
C35 C59 C25 113.8(17) . .
C60 C59 C25 113.4(18) . .
C59 C60 C61 110(2) . .
C60 C61 C62 111(3) . .
C63 C62 C61 113(4) . .
C62 C63 C64 100(5) . .
C66 N1 C65 104(2) . .
C7 O1 Gd2 97.9(14) . .
C7 O2 Gd2 87.7(14) . .
C9 O4 Gd1 138.5(14) . .
C2 O5 C8 116.7(16) . .
C6 O6 C10 111.5(15) . .
C17 O7 Gd1 133.4(13) . .
C12 O11 C18 116.5(16) . .
C19 O12 C16 117.2(17) . .
C28 O13 Gd1 138.3(15) . .
C28 O14 Gd2 126.6(14) . 1_455
C30 O15 Gd1 94.5(13) . 2_466
C30 O16 Gd1 87.7(12) . 2_466
C22 O17 C27 112.9(14) . .
C22 O17 Gd2 124.0(11) . 1_455
C27 O17 Gd2 121.3(12) . 1_455
C26 O18 C29 115.0(14) . .
C37 O20 Gd2 141.7(17) . 1_465
C32 O23 C38 119.1(15) . .
C40 O24 C36 118.9(19) . .

loop_
_geom_bond_atom_site_label_1
_geom_bond_atom_site_label_2
_geom_bond_distance
_geom_bond_site_symmetry_2
Gd1 O7 2.291(14) .
Gd1 O4 2.309(17) .
Gd1 O13 2.361(14) .
Gd1 O15 2.370(15) 2_466
Gd1 O3W 2.397(18) .
Gd1 O1W 2.432(16) .
Gd1 O2W 2.481(15) .
Gd1 O16 2.511(14) 2_466
Gd1 C30 2.76(2) 2_466
Gd2 O20 2.301(15) 1_645
Gd2 O14 2.378(15) 1_655
Gd2 O1 2.386(16) .
Gd2 O4W 2.420(16) .
Gd2 O5W 2.435(18) .
Gd2 O6W 2.444(18) .
Gd2 O7W 2.466(14) .
Gd2 O17 2.581(12) 1_655
Gd2 O2 2.629(18) .
Gd2 C7 2.86(2) .
C1 C6 1.24(3) .
C1 C2 1.39(3) .
C2 C3 1.37(3) .
C2 O5 1.38(2) .
C3 C4 1.40(3) .
C3 C41 1.57(3) .
C4 C5 1.34(3) .
C5 C6 1.51(3) .
C5 C53 1.56(3) .
C6 O6 1.41(2) .
C7 O2 1.24(3) .
C7 O1 1.29(2) .
C7 C8 1.52(3) .
C8 O5 1.40(3) .
C9 O4 1.23(2) .
C9 O3 1.25(2) .
C9 C10 1.52(3) .
C10 O6 1.46(2) .
C11 C12 1.34(3) .
C11 C16 1.40(3) .
C12 O11 1.40(2) .
C12 C13 1.45(3) .
C13 C14 1.39(3) .
C13 C41 1.49(3) .
C14 C15 1.43(3) .
C15 C16 1.35(3) .
C15 C47 1.52(3) .
C16 O12 1.40(3) .
C17 O8 1.23(2) .
C17 O7 1.30(2) .
C17 C18 1.47(3) .
C18 O11 1.46(3) .
C19 C20 1.39(3) .
C19 O12 1.40(3) .
C20 O9 1.20(3) .
C20 O10 1.35(3) .
C21 C22 1.33(3) .
C21 C26 1.38(3) .
C22 C23 1.40(3) .
C22 O17 1.42(2) .
C23 C24 1.35(3) .
C23 C53 1.53(3) .
C24 C25 1.40(3) .
C25 C26 1.39(3) .
C25 C59 1.54(3) .
C26 O18 1.38(2) .
C27 C28 1.44(3) .
C27 O17 1.45(2) .
C28 O14 1.26(2) .
C28 O13 1.30(3) .
C29 O18 1.44(2) .
C29 C30 1.47(3) .
C30 O15 1.25(2) .
C30 O16 1.26(2) .
C30 Gd1 2.76(2) 2_466
C31 C36 1.32(3) .
C31 C32 1.44(3) .
C32 C33 1.35(3) .
C32 O23 1.37(2) .
C33 C34 1.42(3) .
C33 C47 1.49(3) .
C34 C35 1.40(3) .
C35 C36 1.33(3) .
C35 C59 1.46(3) .
C36 O24 1.43(3) .
C37 O19 1.21(3) .
C37 O20 1.25(2) .
C37 C38 1.48(3) .
C38 O23 1.47(2) .
C39 O22 1.23(3) .
C39 O21 1.27(4) .
C39 C40 1.52(4) .
C40 O24 1.38(3) .
C41 C42 1.49(3) .
C42 C43 1.51(3) .
C43 C44 1.49(4) .
C44 C45 1.51(4) .
C45 C46 1.44(6) .
C47 C48 1.57(3) .
C48 C49 1.51(4) .
C49 C50 1.501(10) .
C50 C51 1.508(10) .
C51 C52 1.508(10) .
C53 C54 1.52(3) .
C54 C55 1.50(3) .
C55 C56 1.49(5) .
C56 C57 1.501(10) .
C57 C58 1.502(10) .
C59 C60 1.50(3) .
C60 C61 1.52(3) .
C61 C62 1.55(5) .
C62 C63 1.45(5) .
C63 C64 1.67(9) .
C65 N1 1.53(3) .
C66 N1 1.45(3) .
O14 Gd2 2.378(15) 1_455
O15 Gd1 2.370(15) 2_466
O16 Gd1 2.511(14) 2_466
O17 Gd2 2.581(12) 1_455
O20 Gd2 2.301(15) 1_465
